data_1563717
loop_
_publ_author_name
'Zhang, Yan'
'Ma, Chanchan'
'Struwe, Julia'
'Feng, Jian'
'Zhu, Gangguo'
'Ackermann, Lutz'

_publ_section_title
;
 Electrooxidative Dearomatization of Biaryls: Synthesis of Tri- and
 Difluoromethylated Spiro[5.5]trienones
;
_journal_name_full 'Chemical Science'
_journal_paper_doi 10.1039/D1SC02682H
_journal_year 2021
_chemical_formula_moiety 'C22 H13 F3 O2'
_chemical_formula_sum 'C22 H13 F3 O2'
_chemical_formula_weight 366.32
_space_group_crystal_system monoclinic
_space_group_IT_number 14
_space_group_name_Hall '-P 2ybc'
_space_group_name_H-M_alt 'P 1 21/c 1'
_atom_sites_solution_hydrogens geom
_atom_sites_solution_primary dual
_audit_creation_date 2020-08-10
_audit_creation_method
;
Olex2 1.3
(compiled 2020.07.31 svn.rc2a77460 for OlexSys, GUI svn.r6145)
;
_audit_update_record
;
2021-01-15 deposited with the CCDC.	2021-06-24 downloaded from the CCDC.
;
_cell_angle_alpha 90
_cell_angle_beta 97.508(3)
_cell_angle_gamma 90
_cell_formula_units_Z 8
_cell_length_a 10.4761(8)
_cell_length_b 10.1707(8)
_cell_length_c 33.232(2)
_cell_measurement_reflns_used 9753
_cell_measurement_temperature 100
_cell_measurement_theta_max 28.660
_cell_measurement_theta_min 2.354
_cell_volume 3510.5(4)
_computing_cell_refinement 'SAINT V8.40A (?, 2016)'
_computing_data_reduction 'SAINT V8.40A (?, 2016)'
_computing_molecular_graphics 'Olex2 1.3 (Dolomanov et al., 2009)'
_computing_publication_material 'Olex2 1.3 (Dolomanov et al., 2009)'
_computing_structure_refinement 'XL  (Sheldrick, 2008)'
_computing_structure_solution 'XT  (Sheldrick, 2015)'
_diffrn_ambient_temperature 100
_diffrn_measured_fraction_theta_full 1.000
_diffrn_measured_fraction_theta_max 0.996
_diffrn_measurement_device_type 'Bruker D8 Venture AgMo Dual Source'
_diffrn_measurement_method '\f and \w scans'
_diffrn_radiation_type MoK\a
_diffrn_radiation_wavelength 0.71073
_diffrn_reflns_av_R_equivalents 0.0246
_diffrn_reflns_av_unetI/netI 0.0207
_diffrn_reflns_Laue_measured_fraction_full 1.000
_diffrn_reflns_Laue_measured_fraction_max 0.996
_diffrn_reflns_limit_h_max 14
_diffrn_reflns_limit_h_min -14
_diffrn_reflns_limit_k_max 13
_diffrn_reflns_limit_k_min -13
_diffrn_reflns_limit_l_max 42
_diffrn_reflns_limit_l_min -44
_diffrn_reflns_number 54286
_diffrn_reflns_point_group_measured_fraction_full 1.000
_diffrn_reflns_point_group_measured_fraction_max 0.996
_diffrn_reflns_theta_full 25.242
_diffrn_reflns_theta_max 28.706
_diffrn_reflns_theta_min 2.096
_diffrn_source_current 1.4
_diffrn_source_power 0.07
_diffrn_source_voltage 50.0
_diffrn_standards_number 0
_exptl_absorpt_coefficient_mu 0.110
_exptl_absorpt_correction_T_max 0.8496
_exptl_absorpt_correction_T_min 0.7935
_exptl_absorpt_correction_type multi-scan
_exptl_absorpt_process_details
;
SADABS-2016/2 (Bruker,2016/2) was used for absorption correction.
wR2(int) was 0.0766 before and 0.0411 after correction.
The Ratio of minimum to maximum transmission is 0.9340.
The \l/2 correction factor is Not present.
;
_exptl_crystal_colour colourless
_exptl_crystal_colour_primary colourless
_exptl_crystal_density_diffrn 1.386
_exptl_crystal_description block
_exptl_crystal_F_000 1504
_exptl_crystal_size_max 0.395
_exptl_crystal_size_mid 0.237
_exptl_crystal_size_min 0.226
_refine_diff_density_max 0.692
_refine_diff_density_min -0.446
_refine_diff_density_rms 0.046
_refine_ls_extinction_method none
_refine_ls_goodness_of_fit_ref 1.057
_refine_ls_hydrogen_treatment constr
_refine_ls_matrix_type full
_refine_ls_number_parameters 487
_refine_ls_number_reflns 9039
_refine_ls_number_restraints 0
_refine_ls_restrained_S_all 1.057
_refine_ls_R_factor_all 0.0583
_refine_ls_R_factor_gt 0.0489
_refine_ls_shift/su_max 0.001
_refine_ls_shift/su_mean 0.000
_refine_ls_structure_factor_coef Fsqd
_refine_ls_weighting_details 'w=1/[\s^2^(Fo^2^)+(0.0526P)^2^+1.9986P] where P=(Fo^2^+2Fc^2^)/3'
_refine_ls_weighting_scheme calc
_refine_ls_wR_factor_gt 0.1233
_refine_ls_wR_factor_ref 0.1300
_reflns_Friedel_coverage 0.000
_reflns_number_gt 7615
_reflns_number_total 9039
_reflns_threshold_expression 'I > 2\s(I)'
_cod_data_source_file d1sc02682h2.cif
_cod_data_source_block mo_1095_cg_0m
_cod_original_cell_volume 3510.4(4)
_cod_database_code 1563717
_shelx_shelxl_version_number 2018/3
_shelx_space_group_comment
;
The symmetry employed for this shelxl refinement is uniquely defined
by the following loop, which should always be used as a source of
symmetry information in preference to the above space-group names.
They are only intended as comments.
;
_shelx_estimated_absorpt_t_max 0.976
_shelx_estimated_absorpt_t_min 0.958
_olex2_refinement_description
;
1. Fixed Uiso
 At 1.2 times of:
  All C(H) groups
2.a Aromatic/amide H refined with riding coordinates:
 C8(H8), C9(H9), C10(H10), C11(H11), C12(H12), C13(H13), C15(H15), C16(H16),
 C18(H18), C19(H19), C20(H20), C21(H21), C22(H22), C30(H30), C31(H31), C32(H32),
  C33(H33), C34(H34), C35(H35), C37(H37), C38(H38), C40(H40), C41(H41),
 C42(H42), C43(H43), C44(H44)
;
_olex2_submission_special_instructions 'No special instructions were received'

loop_
_space_group_symop_operation_xyz
'x, y, z'
'-x, y+1/2, -z+1/2'
'-x, -y, -z'
'x, -y-1/2, z-1/2'

loop_
_atom_site_label
_atom_site_type_symbol
_atom_site_fract_x
_atom_site_fract_y
_atom_site_fract_z
_atom_site_U_iso_or_equiv
_atom_site_adp_type
_atom_site_occupancy
_atom_site_site_symmetry_order
_atom_site_calc_flag
_atom_site_refinement_flags_posn
_atom_site_refinement_flags_adp
_atom_site_refinement_flags_occupancy
_atom_site_disorder_assembly
_atom_site_disorder_group
F1 F 0.21589(11) 0.40203(10) 0.35573(3) 0.0433(2) Uani 1 1 d . . . . .
F2 F 0.02182(10) 0.44958(10) 0.32909(3) 0.0410(2) Uani 1 1 d . . . . .
F3 F 0.15464(11) 0.60237(9) 0.35012(3) 0.0420(2) Uani 1 1 d . . . . .
O1 O 0.13335(14) 0.26306(11) 0.28552(4) 0.0432(3) Uani 1 1 d . . . . .
O2 O 0.47411(16) 0.90263(14) 0.18575(4) 0.0564(4) Uani 1 1 d . . . . .
C1 C 0.14578(15) 0.48678(15) 0.33108(4) 0.0301(3) Uani 1 1 d . . . . .
C2 C 0.18708(13) 0.48862(14) 0.28891(4) 0.0248(3) Uani 1 1 d . . . . .
C3 C 0.23330(13) 0.59510(13) 0.27177(4) 0.0234(3) Uani 1 1 d . . . . .
C4 C 0.27044(13) 0.59102(14) 0.22839(4) 0.0248(3) Uani 1 1 d . . . . .
C5 C 0.23171(14) 0.46393(15) 0.20544(4) 0.0278(3) Uani 1 1 d . . . . .
C6 C 0.19180(14) 0.35364(14) 0.22509(4) 0.0288(3) Uani 1 1 d . . . . .
C7 C 0.16957(15) 0.35926(14) 0.26802(4) 0.0287(3) Uani 1 1 d . . . . .
C8 C 0.16427(17) 0.23561(16) 0.20377(5) 0.0385(4) Uani 1 1 d . . . . .
H8 H 0.139730 0.159816 0.217606 0.046 Uiso 1 1 calc R U . . .
C9 C 0.17289(19) 0.22978(19) 0.16273(6) 0.0469(5) Uani 1 1 d . . . . .
H9 H 0.153439 0.150342 0.148168 0.056 Uiso 1 1 calc R U . . .
C10 C 0.2100(2) 0.34021(19) 0.14288(5) 0.0467(4) Uani 1 1 d . . . . .
H10 H 0.214478 0.336480 0.114536 0.056 Uiso 1 1 calc R U . . .
C11 C 0.24078(17) 0.45655(18) 0.16388(5) 0.0387(4) Uani 1 1 d . . . . .
H11 H 0.267992 0.531056 0.150004 0.046 Uiso 1 1 calc R U . . .
C12 C 0.20709(15) 0.70520(15) 0.20445(4) 0.0307(3) Uani 1 1 d . . . . .
H12 H 0.115727 0.708063 0.199668 0.037 Uiso 1 1 calc R U . . .
C13 C 0.27304(18) 0.80207(16) 0.18971(5) 0.0374(4) Uani 1 1 d . . . . .
H13 H 0.227258 0.869438 0.174132 0.045 Uiso 1 1 calc R U . . .
C14 C 0.41439(18) 0.80794(16) 0.19679(5) 0.0384(4) Uani 1 1 d . . . . .
C15 C 0.48042(16) 0.69668(17) 0.21798(5) 0.0354(3) Uani 1 1 d . . . . .
H15 H 0.571841 0.694084 0.221242 0.042 Uiso 1 1 calc R U . . .
C16 C 0.41653(14) 0.59851(15) 0.23291(4) 0.0301(3) Uani 1 1 d . . . . .
H16 H 0.464720 0.529813 0.247073 0.036 Uiso 1 1 calc R U . . .
C17 C 0.25794(15) 0.72509(14) 0.29248(4) 0.0276(3) Uani 1 1 d . . . . .
C18 C 0.16463(18) 0.82273(16) 0.28714(5) 0.0381(4) Uani 1 1 d . . . . .
H18 H 0.084922 0.806325 0.270769 0.046 Uiso 1 1 calc R U . . .
C19 C 0.1877(2) 0.94466(18) 0.30575(6) 0.0520(5) Uani 1 1 d . . . . .
H19 H 0.123667 1.011326 0.302141 0.062 Uiso 1 1 calc R U . . .
C20 C 0.3036(3) 0.9684(2) 0.32942(7) 0.0593(6) Uani 1 1 d . . . . .
H20 H 0.319204 1.051663 0.342088 0.071 Uiso 1 1 calc R U . . .
C21 C 0.3965(2) 0.8727(2) 0.33479(6) 0.0585(6) Uani 1 1 d . . . . .
H21 H 0.476118 0.890084 0.351111 0.070 Uiso 1 1 calc R U . . .
C22 C 0.37483(17) 0.74935(19) 0.31638(5) 0.0406(4) Uani 1 1 d . . . . .
H22 H 0.439163 0.683054 0.320170 0.049 Uiso 1 1 calc R U . . .
F4 F 0.60971(12) 0.82296(12) 0.59286(3) 0.0569(3) Uani 1 1 d . . . . .
F5 F 0.41658(13) 0.85918(15) 0.60040(4) 0.0651(4) Uani 1 1 d . . . . .
F6 F 0.52131(13) 1.00475(11) 0.57111(4) 0.0562(3) Uani 1 1 d . . . . .
O3 O 0.66614(12) 0.87075(15) 0.51670(4) 0.0498(3) Uani 1 1 d . . . . .
O4 O -0.06044(12) 0.60254(16) 0.42532(5) 0.0560(4) Uani 1 1 d . . . . .
C23 C 0.50044(18) 0.87590(18) 0.57422(5) 0.0409(4) Uani 1 1 d . . . . .
C24 C 0.46136(15) 0.81206(14) 0.53319(4) 0.0300(3) Uani 1 1 d . . . . .
C25 C 0.34127(14) 0.77073(13) 0.51995(4) 0.0266(3) Uani 1 1 d . . . . .
C26 C 0.31046(13) 0.69725(13) 0.47939(4) 0.0235(3) Uani 1 1 d . . . . .
C27 C 0.42920(13) 0.66232(14) 0.45932(4) 0.0246(3) Uani 1 1 d . . . . .
C28 C 0.54831(14) 0.72103(14) 0.47155(4) 0.0272(3) Uani 1 1 d . . . . .
C29 C 0.56778(15) 0.80602(15) 0.50771(5) 0.0315(3) Uani 1 1 d . . . . .
C30 C 0.65168(15) 0.69677(16) 0.44970(5) 0.0336(3) Uani 1 1 d . . . . .
H30 H 0.732343 0.738253 0.457540 0.040 Uiso 1 1 calc R U . . .
C31 C 0.63642(16) 0.61280(17) 0.41685(5) 0.0359(4) Uani 1 1 d . . . . .
H31 H 0.706705 0.596684 0.402130 0.043 Uiso 1 1 calc R U . . .
C32 C 0.51852(16) 0.55145(17) 0.40513(5) 0.0363(4) Uani 1 1 d . . . . .
H32 H 0.508951 0.492471 0.382769 0.044 Uiso 1 1 calc R U . . .
C33 C 0.41513(15) 0.57658(16) 0.42615(4) 0.0320(3) Uani 1 1 d . . . . .
H33 H 0.334510 0.535417 0.417974 0.038 Uiso 1 1 calc R U . . .
C34 C 0.24228(14) 0.57097(14) 0.48727(4) 0.0266(3) Uani 1 1 d . . . . .
H34 H 0.285160 0.510726 0.506288 0.032 Uiso 1 1 calc R U . . .
C35 C 0.12514(15) 0.53898(16) 0.46906(4) 0.0312(3) Uani 1 1 d . . . . .
H35 H 0.089326 0.456328 0.474799 0.037 Uiso 1 1 calc R U . . .
C36 C 0.05026(14) 0.62873(17) 0.44031(5) 0.0346(3) Uani 1 1 d . . . . .
C37 C 0.11290(14) 0.75166(15) 0.43083(5) 0.0308(3) Uani 1 1 d . . . . .
H37 H 0.069592 0.808883 0.410955 0.037 Uiso 1 1 calc R U . . .
C38 C 0.22905(14) 0.78555(14) 0.44931(4) 0.0273(3) Uani 1 1 d . . . . .
H38 H 0.262538 0.869104 0.443359 0.033 Uiso 1 1 calc R U . . .
C39 C 0.22587(15) 0.79899(15) 0.54078(4) 0.0312(3) Uani 1 1 d . . . . .
C40 C 0.17439(17) 0.70770(17) 0.56494(5) 0.0371(4) Uani 1 1 d . . . . .
H40 H 0.214132 0.624074 0.569382 0.044 Uiso 1 1 calc R U . . .
C41 C 0.06501(18) 0.7371(2) 0.58281(5) 0.0455(4) Uani 1 1 d . . . . .
H41 H 0.031934 0.674543 0.599986 0.055 Uiso 1 1 calc R U . . .
C42 C 0.0049(2) 0.8557(3) 0.57574(7) 0.0650(7) Uani 1 1 d . . . . .
H42 H -0.071598 0.874690 0.587124 0.078 Uiso 1 1 calc R U . . .
C43 C 0.0567(3) 0.9476(3) 0.55187(9) 0.0861(10) Uani 1 1 d . . . . .
H43 H 0.015998 1.030684 0.547217 0.103 Uiso 1 1 calc R U . . .
C44 C 0.1676(3) 0.9199(2) 0.53455(7) 0.0621(6) Uani 1 1 d . . . . .
H44 H 0.202991 0.984196 0.518485 0.075 Uiso 1 1 calc R U . . .

loop_
_atom_site_aniso_label
_atom_site_aniso_U_11
_atom_site_aniso_U_22
_atom_site_aniso_U_33
_atom_site_aniso_U_23
_atom_site_aniso_U_13
_atom_site_aniso_U_12
F1 0.0593(6) 0.0431(6) 0.0262(4) 0.0074(4) 0.0001(4) 0.0022(5)
F2 0.0420(5) 0.0478(6) 0.0360(5) 0.0004(4) 0.0156(4) -0.0110(4)
F3 0.0668(7) 0.0330(5) 0.0296(5) -0.0074(4) 0.0194(4) -0.0090(5)
O1 0.0688(9) 0.0249(5) 0.0373(6) 0.0014(5) 0.0126(6) -0.0075(5)
O2 0.0860(11) 0.0449(7) 0.0424(7) -0.0001(6) 0.0239(7) -0.0292(7)
C1 0.0389(8) 0.0274(7) 0.0244(6) 0.0001(5) 0.0056(6) -0.0053(6)
C2 0.0276(6) 0.0246(6) 0.0223(6) -0.0008(5) 0.0037(5) -0.0009(5)
C3 0.0232(6) 0.0247(6) 0.0222(6) -0.0015(5) 0.0019(5) -0.0005(5)
C4 0.0271(6) 0.0252(6) 0.0228(6) -0.0011(5) 0.0055(5) -0.0028(5)
C5 0.0271(7) 0.0297(7) 0.0278(7) -0.0052(5) 0.0079(5) -0.0028(5)
C6 0.0303(7) 0.0268(7) 0.0304(7) -0.0055(6) 0.0083(6) -0.0025(5)
C7 0.0337(7) 0.0232(6) 0.0293(7) -0.0009(5) 0.0047(6) -0.0012(5)
C8 0.0454(9) 0.0292(7) 0.0440(9) -0.0104(7) 0.0170(7) -0.0069(7)
C9 0.0569(11) 0.0421(9) 0.0461(10) -0.0227(8) 0.0235(8) -0.0149(8)
C10 0.0594(11) 0.0508(10) 0.0340(8) -0.0167(8) 0.0212(8) -0.0135(9)
C11 0.0470(9) 0.0410(9) 0.0310(8) -0.0079(7) 0.0165(7) -0.0106(7)
C12 0.0366(8) 0.0315(7) 0.0236(6) -0.0008(5) 0.0029(6) 0.0016(6)
C13 0.0562(10) 0.0315(8) 0.0249(7) 0.0037(6) 0.0062(7) 0.0008(7)
C14 0.0584(10) 0.0345(8) 0.0249(7) -0.0048(6) 0.0150(7) -0.0167(7)
C15 0.0341(8) 0.0425(9) 0.0312(7) -0.0059(6) 0.0106(6) -0.0119(7)
C16 0.0282(7) 0.0334(7) 0.0290(7) -0.0022(6) 0.0052(5) -0.0023(6)
C17 0.0363(7) 0.0251(6) 0.0221(6) -0.0015(5) 0.0065(5) -0.0067(6)
C18 0.0494(10) 0.0292(8) 0.0358(8) -0.0044(6) 0.0064(7) 0.0025(7)
C19 0.0832(15) 0.0278(8) 0.0479(10) -0.0055(7) 0.0194(10) 0.0039(9)
C20 0.0926(17) 0.0376(10) 0.0521(11) -0.0204(9) 0.0266(11) -0.0257(11)
C21 0.0592(12) 0.0717(14) 0.0453(10) -0.0293(10) 0.0097(9) -0.0299(11)
C22 0.0402(9) 0.0492(10) 0.0315(8) -0.0106(7) 0.0015(7) -0.0091(7)
F4 0.0699(8) 0.0555(7) 0.0385(6) -0.0071(5) -0.0178(5) 0.0115(6)
F5 0.0711(8) 0.0875(10) 0.0387(6) -0.0272(6) 0.0145(6) -0.0162(7)
F6 0.0771(8) 0.0329(5) 0.0531(7) -0.0104(5) -0.0127(6) -0.0010(5)
O3 0.0348(6) 0.0589(8) 0.0542(8) -0.0065(6) 0.0008(6) -0.0116(6)
O4 0.0278(6) 0.0749(10) 0.0630(9) 0.0197(8) -0.0032(6) -0.0121(6)
C23 0.0480(10) 0.0390(9) 0.0347(8) -0.0088(7) 0.0016(7) -0.0038(7)
C24 0.0367(8) 0.0263(7) 0.0267(7) -0.0010(5) 0.0027(6) 0.0017(6)
C25 0.0330(7) 0.0226(6) 0.0253(6) -0.0008(5) 0.0075(5) 0.0037(5)
C26 0.0243(6) 0.0236(6) 0.0231(6) -0.0006(5) 0.0050(5) 0.0036(5)
C27 0.0262(6) 0.0266(6) 0.0217(6) 0.0049(5) 0.0057(5) 0.0079(5)
C28 0.0274(7) 0.0270(7) 0.0273(7) 0.0085(5) 0.0046(5) 0.0063(5)
C29 0.0296(7) 0.0307(7) 0.0333(7) 0.0045(6) 0.0001(6) 0.0013(6)
C30 0.0277(7) 0.0352(8) 0.0392(8) 0.0133(6) 0.0091(6) 0.0070(6)
C31 0.0359(8) 0.0410(8) 0.0340(8) 0.0136(6) 0.0171(6) 0.0154(7)
C32 0.0423(9) 0.0431(9) 0.0251(7) 0.0023(6) 0.0104(6) 0.0144(7)
C33 0.0320(7) 0.0393(8) 0.0251(7) -0.0015(6) 0.0052(6) 0.0069(6)
C34 0.0338(7) 0.0246(6) 0.0225(6) 0.0017(5) 0.0078(5) 0.0029(5)
C35 0.0342(7) 0.0321(7) 0.0291(7) 0.0020(6) 0.0104(6) -0.0046(6)
C36 0.0245(7) 0.0452(9) 0.0349(8) 0.0021(7) 0.0072(6) -0.0005(6)
C37 0.0270(7) 0.0323(7) 0.0335(7) 0.0041(6) 0.0053(6) 0.0094(6)
C38 0.0300(7) 0.0234(6) 0.0297(7) 0.0022(5) 0.0081(5) 0.0066(5)
C39 0.0365(8) 0.0306(7) 0.0277(7) -0.0051(6) 0.0086(6) 0.0064(6)
C40 0.0440(9) 0.0388(8) 0.0309(7) 0.0009(6) 0.0143(7) 0.0081(7)
C41 0.0455(10) 0.0581(11) 0.0364(9) -0.0061(8) 0.0185(7) 0.0009(8)
C42 0.0582(13) 0.0933(18) 0.0490(11) 0.0000(11) 0.0276(10) 0.0338(13)
C43 0.112(2) 0.0760(17) 0.0821(17) 0.0226(14) 0.0565(17) 0.0643(17)
C44 0.0893(16) 0.0404(10) 0.0659(13) 0.0118(9) 0.0452(12) 0.0299(11)

loop_
_atom_type_symbol
_atom_type_description
_atom_type_scat_dispersion_real
_atom_type_scat_dispersion_imag
_atom_type_scat_source
C C 0.0033 0.0016 'International Tables Vol C Tables 4.2.6.8 and 6.1.1.4'
H H 0.0000 0.0000 'International Tables Vol C Tables 4.2.6.8 and 6.1.1.4'
F F 0.0171 0.0103 'International Tables Vol C Tables 4.2.6.8 and 6.1.1.4'
O O 0.0106 0.0060 'International Tables Vol C Tables 4.2.6.8 and 6.1.1.4'

loop_
_geom_angle_atom_site_label_1
_geom_angle_atom_site_label_2
_geom_angle_atom_site_label_3
_geom_angle
_geom_angle_site_symmetry_1
_geom_angle_site_symmetry_3
_geom_angle_publ_flag
F1 C1 F2 107.30(12) . . ?
F1 C1 C2 111.86(13) . . ?
F2 C1 C2 110.32(12) . . ?
F3 C1 F1 106.17(12) . . ?
F3 C1 F2 106.16(13) . . ?
F3 C1 C2 114.61(12) . . ?
C3 C2 C1 124.25(13) . . ?
C3 C2 C7 123.00(12) . . ?
C7 C2 C1 112.75(12) . . ?
C2 C3 C4 121.58(12) . . ?
C2 C3 C17 124.55(12) . . ?
C17 C3 C4 113.84(11) . . ?
C5 C4 C3 113.97(11) . . ?
C12 C4 C3 108.93(11) . . ?
C12 C4 C5 108.51(12) . . ?
C12 C4 C16 112.37(12) . . ?
C16 C4 C3 106.27(11) . . ?
C16 C4 C5 106.85(11) . . ?
C6 C5 C4 121.66(12) . . ?
C6 C5 C11 118.95(14) . . ?
C11 C5 C4 119.35(13) . . ?
C5 C6 C7 121.19(13) . . ?
C5 C6 C8 120.51(14) . . ?
C8 C6 C7 118.20(14) . . ?
O1 C7 C2 120.82(13) . . ?
O1 C7 C6 121.75(13) . . ?
C6 C7 C2 117.37(12) . . ?
C6 C8 H8 120.0 . . ?
C9 C8 C6 119.97(16) . . ?
C9 C8 H8 120.0 . . ?
C8 C9 H9 120.2 . . ?
C8 C9 C10 119.67(15) . . ?
C10 C9 H9 120.2 . . ?
C9 C10 H10 119.6 . . ?
C9 C10 C11 120.86(16) . . ?
C11 C10 H10 119.6 . . ?
C5 C11 H11 120.0 . . ?
C10 C11 C5 120.01(16) . . ?
C10 C11 H11 120.0 . . ?
C4 C12 H12 118.4 . . ?
C13 C12 C4 123.26(15) . . ?
C13 C12 H12 118.4 . . ?
C12 C13 H13 119.0 . . ?
C12 C13 C14 122.06(15) . . ?
C14 C13 H13 119.0 . . ?
O2 C14 C13 121.66(18) . . ?
O2 C14 C15 121.58(18) . . ?
C15 C14 C13 116.75(14) . . ?
C14 C15 H15 119.0 . . ?
C16 C15 C14 122.08(15) . . ?
C16 C15 H15 119.0 . . ?
C4 C16 H16 118.4 . . ?
C15 C16 C4 123.28(15) . . ?
C15 C16 H16 118.4 . . ?
C18 C17 C3 119.78(14) . . ?
C18 C17 C22 119.89(15) . . ?
C22 C17 C3 120.32(14) . . ?
C17 C18 H18 119.9 . . ?
C17 C18 C19 120.13(18) . . ?
C19 C18 H18 119.9 . . ?
C18 C19 H19 120.1 . . ?
C20 C19 C18 119.9(2) . . ?
C20 C19 H19 120.1 . . ?
C19 C20 H20 119.8 . . ?
C21 C20 C19 120.44(17) . . ?
C21 C20 H20 119.8 . . ?
C20 C21 H21 119.8 . . ?
C20 C21 C22 120.45(19) . . ?
C22 C21 H21 119.8 . . ?
C17 C22 C21 119.24(19) . . ?
C17 C22 H22 120.4 . . ?
C21 C22 H22 120.4 . . ?
F4 C23 C24 110.92(14) . . ?
F5 C23 F4 104.13(15) . . ?
F5 C23 F6 107.82(15) . . ?
F5 C23 C24 114.25(15) . . ?
F6 C23 F4 106.94(15) . . ?
F6 C23 C24 112.22(15) . . ?
C25 C24 C23 123.97(14) . . ?
C25 C24 C29 122.68(13) . . ?
C29 C24 C23 113.26(14) . . ?
C24 C25 C26 121.25(12) . . ?
C24 C25 C39 124.47(13) . . ?
C39 C25 C26 114.13(12) . . ?
C27 C26 C25 113.94(11) . . ?
C34 C26 C25 108.14(11) . . ?
C34 C26 C27 107.98(11) . . ?
C34 C26 C38 112.29(12) . . ?
C38 C26 C25 108.95(11) . . ?
C38 C26 C27 105.62(11) . . ?
C28 C27 C26 121.44(12) . . ?
C28 C27 C33 119.64(13) . . ?
C33 C27 C26 118.76(13) . . ?
C27 C28 C29 120.80(13) . . ?
C27 C28 C30 119.72(14) . . ?
C30 C28 C29 119.46(14) . . ?
O3 C29 C24 120.53(15) . . ?
O3 C29 C28 122.42(15) . . ?
C28 C29 C24 117.04(13) . . ?
C28 C30 H30 120.0 . . ?
C31 C30 C28 120.10(15) . . ?
C31 C30 H30 120.0 . . ?
C30 C31 H31 119.8 . . ?
C30 C31 C32 120.38(14) . . ?
C32 C31 H31 119.8 . . ?
C31 C32 H32 120.0 . . ?
C33 C32 C31 119.91(15) . . ?
C33 C32 H32 120.0 . . ?
C27 C33 H33 119.9 . . ?
C32 C33 C27 120.21(15) . . ?
C32 C33 H33 119.9 . . ?
C26 C34 H34 118.1 . . ?
C35 C34 C26 123.81(13) . . ?
C35 C34 H34 118.1 . . ?
C34 C35 H35 119.2 . . ?
C34 C35 C36 121.56(14) . . ?
C36 C35 H35 119.2 . . ?
O4 C36 C35 121.54(16) . . ?
O4 C36 C37 121.51(16) . . ?
C37 C36 C35 116.94(13) . . ?
C36 C37 H37 119.0 . . ?
C38 C37 C36 121.90(14) . . ?
C38 C37 H37 119.0 . . ?
C26 C38 H38 118.3 . . ?
C37 C38 C26 123.33(13) . . ?
C37 C38 H38 118.3 . . ?
C40 C39 C25 122.65(14) . . ?
C44 C39 C25 118.10(15) . . ?
C44 C39 C40 119.22(16) . . ?
C39 C40 H40 119.7 . . ?
C39 C40 C41 120.63(16) . . ?
C41 C40 H40 119.7 . . ?
C40 C41 H41 119.9 . . ?
C42 C41 C40 120.23(19) . . ?
C42 C41 H41 119.9 . . ?
C41 C42 H42 120.4 . . ?
C41 C42 C43 119.29(18) . . ?
C43 C42 H42 120.4 . . ?
C42 C43 H43 119.6 . . ?
C42 C43 C44 120.8(2) . . ?
C44 C43 H43 119.6 . . ?
C39 C44 C43 119.8(2) . . ?
C39 C44 H44 120.1 . . ?
C43 C44 H44 120.1 . . ?

loop_
_geom_bond_atom_site_label_1
_geom_bond_atom_site_label_2
_geom_bond_distance
_geom_bond_site_symmetry_2
_geom_bond_publ_flag
F1 C1 1.3404(18) . ?
F2 C1 1.3460(18) . ?
F3 C1 1.3325(17) . ?
O1 C7 1.2237(18) . ?
O2 C14 1.230(2) . ?
C1 C2 1.5198(19) . ?
C2 C3 1.3431(19) . ?
C2 C7 1.4877(19) . ?
C3 C4 1.5418(18) . ?
C3 C17 1.4973(19) . ?
C4 C5 1.5285(19) . ?
C4 C12 1.511(2) . ?
C4 C16 1.520(2) . ?
C5 C6 1.389(2) . ?
C5 C11 1.399(2) . ?
C6 C7 1.476(2) . ?
C6 C8 1.404(2) . ?
C8 H8 0.9500 . ?
C8 C9 1.380(2) . ?
C9 H9 0.9500 . ?
C9 C10 1.384(3) . ?
C10 H10 0.9500 . ?
C10 C11 1.390(2) . ?
C11 H11 0.9500 . ?
C12 H12 0.9500 . ?
C12 C13 1.333(2) . ?
C13 H13 0.9500 . ?
C13 C14 1.470(3) . ?
C14 C15 1.459(3) . ?
C15 H15 0.9500 . ?
C15 C16 1.333(2) . ?
C16 H16 0.9500 . ?
C17 C18 1.388(2) . ?
C17 C22 1.392(2) . ?
C18 H18 0.9500 . ?
C18 C19 1.393(2) . ?
C19 H19 0.9500 . ?
C19 C20 1.379(3) . ?
C20 H20 0.9500 . ?
C20 C21 1.372(4) . ?
C21 H21 0.9500 . ?
C21 C22 1.401(3) . ?
C22 H22 0.9500 . ?
F4 C23 1.341(2) . ?
F5 C23 1.326(2) . ?
F6 C23 1.335(2) . ?
O3 C29 1.226(2) . ?
O4 C36 1.230(2) . ?
C23 C24 1.517(2) . ?
C24 C25 1.345(2) . ?
C24 C29 1.487(2) . ?
C25 C26 1.5381(19) . ?
C25 C39 1.497(2) . ?
C26 C27 1.5280(18) . ?
C26 C34 1.5091(19) . ?
C26 C38 1.5200(19) . ?
C27 C28 1.395(2) . ?
C27 C33 1.398(2) . ?
C28 C29 1.473(2) . ?
C28 C30 1.402(2) . ?
C30 H30 0.9500 . ?
C30 C31 1.379(2) . ?
C31 H31 0.9500 . ?
C31 C32 1.393(3) . ?
C32 H32 0.9500 . ?
C32 C33 1.387(2) . ?
C33 H33 0.9500 . ?
C34 H34 0.9500 . ?
C34 C35 1.336(2) . ?
C35 H35 0.9500 . ?
C35 C36 1.472(2) . ?
C36 C37 1.465(2) . ?
C37 H37 0.9500 . ?
C37 C38 1.335(2) . ?
C38 H38 0.9500 . ?
C39 C40 1.382(2) . ?
C39 C44 1.376(2) . ?
C40 H40 0.9500 . ?
C40 C41 1.390(2) . ?
C41 H41 0.9500 . ?
C41 C42 1.366(3) . ?
C42 H42 0.9500 . ?
C42 C43 1.382(4) . ?
C43 H43 0.9500 . ?
C43 C44 1.391(3) . ?
C44 H44 0.9500 . ?

loop_
_geom_torsion_atom_site_label_1
_geom_torsion_atom_site_label_2
_geom_torsion_atom_site_label_3
_geom_torsion_atom_site_label_4
_geom_torsion
_geom_torsion_site_symmetry_1
_geom_torsion_site_symmetry_2
_geom_torsion_site_symmetry_3
_geom_torsion_site_symmetry_4
_geom_torsion_publ_flag
F1 C1 C2 C3 -118.77(15) . . . . ?
F1 C1 C2 C7 61.90(16) . . . . ?
F2 C1 C2 C3 121.88(15) . . . . ?
F2 C1 C2 C7 -57.45(16) . . . . ?
F3 C1 C2 C3 2.1(2) . . . . ?
F3 C1 C2 C7 -177.19(13) . . . . ?
O2 C14 C15 C16 174.57(15) . . . . ?
C1 C2 C3 C4 -178.51(13) . . . . ?
C1 C2 C3 C17 3.7(2) . . . . ?
C1 C2 C7 O1 -4.4(2) . . . . ?
C1 C2 C7 C6 172.85(13) . . . . ?
C2 C3 C4 C5 8.43(19) . . . . ?
C2 C3 C4 C12 129.74(14) . . . . ?
C2 C3 C4 C16 -108.98(15) . . . . ?
C2 C3 C17 C18 -95.02(18) . . . . ?
C2 C3 C17 C22 86.26(19) . . . . ?
C3 C2 C7 O1 176.24(15) . . . . ?
C3 C2 C7 C6 -6.5(2) . . . . ?
C3 C4 C5 C6 -12.6(2) . . . . ?
C3 C4 C5 C11 169.61(14) . . . . ?
C3 C4 C12 C13 116.43(15) . . . . ?
C3 C4 C16 C15 -117.79(15) . . . . ?
C3 C17 C18 C19 -178.91(15) . . . . ?
C3 C17 C22 C21 178.75(15) . . . . ?
C4 C3 C17 C18 87.01(16) . . . . ?
C4 C3 C17 C22 -91.71(16) . . . . ?
C4 C5 C6 C7 7.7(2) . . . . ?
C4 C5 C6 C8 -176.09(14) . . . . ?
C4 C5 C11 C10 177.86(16) . . . . ?
C4 C12 C13 C14 -2.1(2) . . . . ?
C5 C4 C12 C13 -118.98(16) . . . . ?
C5 C4 C16 C15 120.16(16) . . . . ?
C5 C6 C7 O1 179.36(15) . . . . ?
C5 C6 C7 C2 2.1(2) . . . . ?
C5 C6 C8 C9 -2.0(3) . . . . ?
C6 C5 C11 C10 0.1(3) . . . . ?
C6 C8 C9 C10 0.7(3) . . . . ?
C7 C2 C3 C4 0.8(2) . . . . ?
C7 C2 C3 C17 -177.07(13) . . . . ?
C7 C6 C8 C9 174.30(16) . . . . ?
C8 C6 C7 O1 3.0(2) . . . . ?
C8 C6 C7 C2 -174.20(14) . . . . ?
C8 C9 C10 C11 1.1(3) . . . . ?
C9 C10 C11 C5 -1.4(3) . . . . ?
C11 C5 C6 C7 -174.57(15) . . . . ?
C11 C5 C6 C8 1.7(2) . . . . ?
C12 C4 C5 C6 -134.20(14) . . . . ?
C12 C4 C5 C11 48.06(18) . . . . ?
C12 C4 C16 C15 1.3(2) . . . . ?
C12 C13 C14 O2 -174.37(16) . . . . ?
C12 C13 C14 C15 4.9(2) . . . . ?
C13 C14 C15 C16 -4.7(2) . . . . ?
C14 C15 C16 C4 1.7(2) . . . . ?
C16 C4 C5 C6 104.42(15) . . . . ?
C16 C4 C5 C11 -73.32(17) . . . . ?
C16 C4 C12 C13 -1.1(2) . . . . ?
C17 C3 C4 C5 -173.53(12) . . . . ?
C17 C3 C4 C12 -52.22(16) . . . . ?
C17 C3 C4 C16 69.06(15) . . . . ?
C17 C18 C19 C20 0.2(3) . . . . ?
C18 C17 C22 C21 0.0(2) . . . . ?
C18 C19 C20 C21 0.0(3) . . . . ?
C19 C20 C21 C22 -0.1(3) . . . . ?
C20 C21 C22 C17 0.1(3) . . . . ?
C22 C17 C18 C19 -0.2(2) . . . . ?
F4 C23 C24 C25 133.34(16) . . . . ?
F4 C23 C24 C29 -49.89(19) . . . . ?
F5 C23 C24 C25 16.0(2) . . . . ?
F5 C23 C24 C29 -167.20(15) . . . . ?
F6 C23 C24 C25 -107.11(19) . . . . ?
F6 C23 C24 C29 69.66(19) . . . . ?
O4 C36 C37 C38 174.72(17) . . . . ?
C23 C24 C25 C26 -175.26(14) . . . . ?
C23 C24 C25 C39 9.3(2) . . . . ?
C23 C24 C29 O3 -13.8(2) . . . . ?
C23 C24 C29 C28 166.97(13) . . . . ?
C24 C25 C26 C27 7.17(19) . . . . ?
C24 C25 C26 C34 127.23(14) . . . . ?
C24 C25 C26 C38 -110.46(15) . . . . ?
C24 C25 C39 C40 -101.1(2) . . . . ?
C24 C25 C39 C44 80.6(2) . . . . ?
C25 C24 C29 O3 163.06(16) . . . . ?
C25 C24 C29 C28 -16.2(2) . . . . ?
C25 C26 C27 C28 -15.31(18) . . . . ?
C25 C26 C27 C33 169.25(12) . . . . ?
C25 C26 C34 C35 121.91(15) . . . . ?
C25 C26 C38 C37 -122.50(15) . . . . ?
C25 C39 C40 C41 -178.25(16) . . . . ?
C25 C39 C44 C43 177.0(2) . . . . ?
C26 C25 C39 C40 83.19(18) . . . . ?
C26 C25 C39 C44 -95.1(2) . . . . ?
C26 C27 C28 C29 8.0(2) . . . . ?
C26 C27 C28 C30 -173.42(12) . . . . ?
C26 C27 C33 C32 174.61(13) . . . . ?
C26 C34 C35 C36 -2.2(2) . . . . ?
C27 C26 C34 C35 -114.36(15) . . . . ?
C27 C26 C38 C37 114.72(15) . . . . ?
C27 C28 C29 O3 -171.59(15) . . . . ?
C27 C28 C29 C24 7.7(2) . . . . ?
C27 C28 C30 C31 -1.5(2) . . . . ?
C28 C27 C33 C32 -0.9(2) . . . . ?
C28 C30 C31 C32 0.0(2) . . . . ?
C29 C24 C25 C26 8.3(2) . . . . ?
C29 C24 C25 C39 -167.13(14) . . . . ?
C29 C28 C30 C31 177.13(13) . . . . ?
C30 C28 C29 O3 9.8(2) . . . . ?
C30 C28 C29 C24 -170.97(13) . . . . ?
C30 C31 C32 C33 1.1(2) . . . . ?
C31 C32 C33 C27 -0.6(2) . . . . ?
C33 C27 C28 C29 -176.64(13) . . . . ?
C33 C27 C28 C30 2.0(2) . . . . ?
C34 C26 C27 C28 -135.46(13) . . . . ?
C34 C26 C27 C33 49.10(16) . . . . ?
C34 C26 C38 C37 -2.73(19) . . . . ?
C34 C35 C36 O4 -175.79(16) . . . . ?
C34 C35 C36 C37 3.3(2) . . . . ?
C35 C36 C37 C38 -4.4(2) . . . . ?
C36 C37 C38 C26 4.3(2) . . . . ?
C38 C26 C27 C28 104.22(14) . . . . ?
C38 C26 C27 C33 -71.22(16) . . . . ?
C38 C26 C34 C35 1.67(19) . . . . ?
C39 C25 C26 C27 -176.99(12) . . . . ?
C39 C25 C26 C34 -56.93(15) . . . . ?
C39 C25 C26 C38 65.38(15) . . . . ?
C39 C40 C41 C42 1.8(3) . . . . ?
C40 C39 C44 C43 -1.3(4) . . . . ?
C40 C41 C42 C43 -2.3(4) . . . . ?
C41 C42 C43 C44 1.0(5) . . . . ?
C42 C43 C44 C39 0.8(5) . . . . ?
C44 C39 C40 C41 0.0(3) . . . . ?
